data_4345645
loop_
_publ_author_name
'Shafikov, Marsel Z.'
'Suleymanova, Alfiya F.'
'Kozhevnikov, Dmitry N.'
'K\"onig, Burkhard'

_publ_section_title
;
 Tuning the Excimer Emission of Amphiphilic Platinum(II) Complexes
 Mediated by Phospholipid Vesicles.
;
_journal_issue 9
_journal_name_full 'Inorganic chemistry'
_journal_page_first 4885
_journal_page_last 4897
_journal_paper_doi 10.1021/acs.inorgchem.6b03100
_journal_volume 56
_journal_year 2017
_chemical_formula_moiety 'C35 H45 N O3 Pt S'
_chemical_formula_sum 'C35 H45 N O3 Pt S'
_chemical_formula_weight 754.90
_chemical_name_systematic
;
 ? 
;
_space_group_crystal_system triclinic
_space_group_IT_number 2
_space_group_name_Hall '-P 1'
_space_group_name_H-M_alt 'P -1'
_symmetry_Int_Tables_number 2
_symmetry_space_group_name_Hall '-P 1'
_symmetry_space_group_name_H-M 'P -1'
_audit_creation_date 2016-08-15
_audit_creation_method
;
Olex2 1.2
(compiled 2016.02.19 svn.r3266 for OlexSys, GUI svn.r5155)
;
_cell_angle_alpha 90.5990(15)
_cell_angle_beta 94.8494(14)
_cell_angle_gamma 107.4671(17)
_cell_formula_units_Z 2
_cell_length_a 6.98029(13)
_cell_length_b 7.68540(15)
_cell_length_c 32.2691(5)
_cell_measurement_reflns_used 15212
_cell_measurement_temperature 293(1)
_cell_measurement_theta_max 27.4460
_cell_measurement_theta_min 3.5570
_cell_volume 1644.22(5)
_computing_cell_refinement
;
CrysAlisPro, Agilent Technologies,
Version 1.171.37.31 (release 14-01-2014 CrysAlis171 .NET)
(compiled Jan 14 2014,18:38:05)
;
_computing_data_collection
;
CrysAlisPro, Agilent Technologies,
Version 1.171.37.31 (release 14-01-2014 CrysAlis171 .NET)
(compiled Jan 14 2014,18:38:05)
;
_computing_data_reduction
;
CrysAlisPro, Agilent Technologies,
Version 1.171.37.31 (release 14-01-2014 CrysAlis171 .NET)
(compiled Jan 14 2014,18:38:05)
;
_computing_molecular_graphics 'Olex2 (Dolomanov et al., 2009)'
_computing_publication_material 'Olex2 (Dolomanov et al., 2009)'
_computing_structure_refinement 'olex2.refine (Bourhis et al., 2015)'
_computing_structure_solution
;
Superflip (Palatinus & Chapuis, 2007;Palatinus & van der Lee, 2008;
Palatinus et al., 2012)
;
_diffrn_detector_area_resol_mean 7.9851
_diffrn_detector_type Eos
_diffrn_measured_fraction_theta_full 0.9986
_diffrn_measured_fraction_theta_max 0.9050
_diffrn_measurement_device 'four-circle diffractometer'
_diffrn_measurement_device_type 'SuperNova, Single source at offset, Eos'
_diffrn_measurement_method '\w scans'
_diffrn_radiation_type 'Mo K\a'
_diffrn_radiation_wavelength 0.71073
_diffrn_reflns_av_R_equivalents 0.0623
_diffrn_reflns_av_unetI/netI 0.0529
_diffrn_reflns_limit_h_max 9
_diffrn_reflns_limit_h_min -9
_diffrn_reflns_limit_k_max 10
_diffrn_reflns_limit_k_min -10
_diffrn_reflns_limit_l_max 42
_diffrn_reflns_limit_l_min -42
_diffrn_reflns_number 37224
_diffrn_reflns_theta_full 26.0000
_diffrn_reflns_theta_max 29.05
_diffrn_reflns_theta_min 3.01
_exptl_absorpt_coefficient_mu 4.363
_exptl_absorpt_correction_T_max 1.00000
_exptl_absorpt_correction_T_min 0.52796
_exptl_absorpt_correction_type multi-scan
_exptl_absorpt_process_details
;
CrysAlisPro, Agilent Technologies,
Version 1.171.37.31 (release 14-01-2014 CrysAlis171 .NET)
(compiled Jan 14 2014,18:38:05)
Empirical absorption correction using spherical harmonics,
 implemented in SCALE3 ABSPACK scaling algorithm.
;
_exptl_crystal_colour orange
_exptl_crystal_colour_primary orange
_exptl_crystal_density_diffrn 1.5247
_exptl_crystal_density_method 'not measured'
_exptl_crystal_F_000 757.3364
_exptl_crystal_size_max 0.33
_exptl_crystal_size_mid 0.19
_exptl_crystal_size_min 0.05
_refine_diff_density_max 1.6716
_refine_diff_density_min -1.0084
_refine_diff_density_rms 0.1768
_refine_ls_d_res_high 0.7318
_refine_ls_d_res_low 6.7624
_refine_ls_goodness_of_fit_ref 1.1136
_refine_ls_hydrogen_treatment mixed
_refine_ls_matrix_type full
_refine_ls_number_constraints 64
_refine_ls_number_parameters 388
_refine_ls_number_reflns 7981
_refine_ls_number_restraints 0
_refine_ls_restrained_S_all 1.1136
_refine_ls_R_factor_all 0.0555
_refine_ls_R_factor_gt 0.0412
_refine_ls_shift/su_max 0.1036
_refine_ls_shift/su_mean 0.0068
_refine_ls_structure_factor_coef Fsqd
_refine_ls_weighting_details 'w=1/[\s^2^(Fo^2^)+(0.0317P)^2^+0.5759P] where P=(Fo^2^+2Fc^2^)/3'
_refine_ls_weighting_scheme calc
_refine_ls_wR_factor_gt 0.0816
_refine_ls_wR_factor_ref 0.0877
_reflns_Friedel_coverage 0.0
_reflns_limit_h_max 9
_reflns_limit_h_min -9
_reflns_limit_k_max 10
_reflns_limit_k_min -10
_reflns_limit_l_max 42
_reflns_limit_l_min 0
_reflns_number_gt 6725
_reflns_number_total 7981
_reflns_threshold_expression I>=2u(I)
_cod_data_source_file ic6b03100_si_003.cif
_cod_data_source_block n022
_cod_depositor_comments 'Adding full bibliography for 4345645.cif.'
_cod_original_cell_volume 1644.21(5)
_cod_database_code 4345645
_olex2_refinement_description
;
1. Fixed Uiso
 At 1.2 times of:
  All C(H) groups, All C(H,H) groups
 At 1.5 times of:
  All C(H,H,H) groups
2.a Secondary CH2 refined with riding coordinates:
 C26(H26a,H26b), C27(H27a,H27b), C24(H24a,H24b), C25(H25a,H25b), C23(H23a,
 H23b), C28(H28a,H28b), C31(H31a,H31b), C29(H29a,H29b), C30(H30a,H30b),
 C32(H32a,H32b), C33(H33a,H33b), C1(H1a,H1b)
2.b Aromatic/amide H refined with riding coordinates:
 C12(H12), C37(H37), C20(H20), C18(H18), C21(H21), C10(H10), C13(H13), C14(H14)
2.c Idealised Me refined as rotating group:
 C40(H40a,H40b,H40c), C41(H41a,H41b,H41c), C34(H34a,H34b,H34c)
;
_olex2_computing_structure_refinement_long 'ShelXL (Sheldrick, 2008)'
_olex2_submission_special_instructions 'No special instructions were received'

loop_
_space_group_symop_id
_space_group_symop_operation_xyz
1 x,y,z
2 -x,-y,-z

loop_
_atom_site_label
_atom_site_type_symbol
_atom_site_fract_x
_atom_site_fract_y
_atom_site_fract_z
_atom_site_U_iso_or_equiv
_atom_site_adp_type
_atom_site_occupancy
_atom_site_refinement_flags_posn
Pt1 Pt 0.96013(2) 0.98663(2) 0.167676(6) 0.04242(7) Uani 1.000000 .
S15 S 1.5194(2) 1.2051(3) 0.05267(5) 0.0884(5) Uani 1.000000 .
N9 N 1.2476(5) 1.1337(5) 0.17040(12) 0.0400(8) Uani 1.000000 .
O39 O 0.6673(4) 0.8469(4) 0.17016(11) 0.0508(8) Uani 1.000000 .
O35 O 0.9525(5) 0.8937(4) 0.10631(11) 0.0530(8) Uani 1.000000 .
C17 C 0.9918(7) 1.0827(6) 0.22512(15) 0.0436(11) Uani 1.000000 .
O22 O 0.7406(5) 1.0922(5) 0.32065(12) 0.0645(10) Uani 1.000000 .
C8 C 1.3307(6) 1.2292(6) 0.20723(15) 0.0410(10) Uani 1.000000 .
C16 C 1.1862(7) 1.1998(6) 0.23865(15) 0.0416(10) Uani 1.000000 .
C12 C 1.8671(7) 1.3068(7) 0.09425(18) 0.0566(13) Uani 1.000000 .
H12 H 1.9710(7) 1.3441(7) 0.11549(18) 0.0679(16) Uiso 1.000000 R
C7 C 1.5321(6) 1.3377(6) 0.20963(15) 0.0422(11) Uani 1.000000 .
C37 C 0.6032(8) 0.7329(7) 0.10034(18) 0.0598(14) Uani 1.000000 .
H37 H 0.4995(8) 0.6636(7) 0.08148(18) 0.0718(17) Uiso 1.000000 R
C38 C 0.5502(7) 0.7574(6) 0.13935(18) 0.0509(13) Uani 1.000000 .
C20 C 1.0706(8) 1.2387(7) 0.30531(17) 0.0566(13) Uani 1.000000 .
H20 H 1.0955(8) 1.2908(7) 0.33213(17) 0.0679(16) Uiso 1.000000 R
C2 C 1.5566(7) 1.2538(6) 0.13799(15) 0.0426(10) Uani 1.000000 .
C36 C 0.7918(8) 0.7979(7) 0.08509(16) 0.0526(12) Uani 1.000000 .
C40 C 0.3388(7) 0.6726(8) 0.1505(2) 0.0698(17) Uani 1.000000 .
H40a H 0.3244(19) 0.552(2) 0.1600(12) 0.105(3) Uiso 1.000000 GR
H40b H 0.311(2) 0.746(3) 0.1722(9) 0.105(3) Uiso 1.000000 GR
H40c H 0.2458(8) 0.666(5) 0.1264(4) 0.105(3) Uiso 1.000000 GR
C6 C 1.6561(8) 1.4570(8) 0.24538(19) 0.0529(13) Uani 1.000000 .
C18 C 0.8407(7) 1.0461(6) 0.25228(16) 0.0464(11) Uani 1.000000 .
H18 H 0.7126(7) 0.9694(6) 0.24346(16) 0.0556(13) Uiso 1.000000 R
C11 C 1.6602(7) 1.2617(6) 0.09997(16) 0.0504(12) Uani 1.000000 .
C3 C 1.6454(6) 1.3476(6) 0.17527(15) 0.0411(10) Uani 1.000000 .
C21 C 1.2223(8) 1.2767(7) 0.27900(16) 0.0523(12) Uani 1.000000 .
H21 H 1.3496(8) 1.3540(7) 0.28820(16) 0.0628(15) Uiso 1.000000 R
C4 C 1.8557(7) 1.4720(7) 0.18563(18) 0.0508(13) Uani 1.000000 .
C26 C 0.0797(8) 0.7991(8) 0.37098(19) 0.0692(16) Uani 1.000000 .
H26a H 0.0608(8) 0.9169(8) 0.37656(19) 0.083(2) Uiso 1.000000 R
H26b H 0.1509(8) 0.7687(8) 0.39562(19) 0.083(2) Uiso 1.000000 R
C27 C -0.1247(8) 0.6582(8) 0.3638(2) 0.0700(16) Uani 1.000000 .
H27a H -0.1979(8) 0.6897(8) 0.3395(2) 0.084(2) Uiso 1.000000 R
H27b H -0.1067(8) 0.5405(8) 0.3578(2) 0.084(2) Uiso 1.000000 R
C24 C 0.4182(8) 0.9524(8) 0.34474(18) 0.0626(14) Uani 1.000000 .
H24a H 0.4045(8) 1.0713(8) 0.35128(18) 0.0751(17) Uiso 1.000000 R
H24b H 0.4859(8) 0.9149(8) 0.36897(18) 0.0751(17) Uiso 1.000000 R
C25 C 0.2104(8) 0.8162(8) 0.33515(19) 0.0633(15) Uani 1.000000 .
H25a H 0.2248(8) 0.6976(8) 0.32856(19) 0.0759(18) Uiso 1.000000 R
H25b H 0.1436(8) 0.8538(8) 0.31082(19) 0.0759(18) Uiso 1.000000 R
C23 C 0.5447(8) 0.9666(7) 0.30848(18) 0.0584(14) Uani 1.000000 .
H23a H 0.4821(8) 1.0102(7) 0.28444(18) 0.0701(16) Uiso 1.000000 R
H23b H 0.5567(8) 0.8478(7) 0.30117(18) 0.0701(16) Uiso 1.000000 R
C19 C 0.8791(7) 1.1220(7) 0.29173(16) 0.0510(12) Uani 1.000000 .
C28 C -0.2513(9) 0.6418(8) 0.4008(2) 0.0736(17) Uani 1.000000 .
H28a H -0.1756(9) 0.6147(8) 0.4252(2) 0.088(2) Uiso 1.000000 R
H28b H -0.2721(9) 0.7589(8) 0.4062(2) 0.088(2) Uiso 1.000000 R
C31 C -0.7743(10) 0.3357(10) 0.4272(2) 0.098(2) Uani 1.000000 .
H31a H -0.8489(10) 0.3602(10) 0.4023(2) 0.117(3) Uiso 1.000000 R
H31b H -0.7490(10) 0.2203(10) 0.4221(2) 0.117(3) Uiso 1.000000 R
C10 C 1.3565(7) 1.1481(6) 0.13771(15) 0.0461(11) Uani 1.000000 .
H10 H 1.2942(7) 1.0832(6) 0.11324(15) 0.0554(13) Uiso 1.000000 R
C13 C 1.8947(10) 1.2875(9) 0.0518(2) 0.0789(18) Uani 1.000000 .
H13 H 2.0218(10) 1.3100(9) 0.0424(2) 0.095(2) Uiso 1.000000 R
C29 C -0.4511(9) 0.5000(9) 0.3951(2) 0.0813(19) Uani 1.000000 .
H29a H -0.5283(9) 0.5285(9) 0.3711(2) 0.098(2) Uiso 1.000000 R
H29b H -0.4308(9) 0.3832(9) 0.3892(2) 0.098(2) Uiso 1.000000 R
C41 C 0.8197(10) 0.7525(9) 0.04152(19) 0.0781(19) Uani 1.000000 .
H41a H 0.830(6) 0.857(2) 0.0249(3) 0.117(3) Uiso 1.000000 GR
H41b H 0.941(4) 0.718(6) 0.0411(2) 0.117(3) Uiso 1.000000 GR
H41c H 0.706(3) 0.653(4) 0.0304(5) 0.117(3) Uiso 1.000000 GR
C14 C 1.7266(10) 1.2351(9) 0.0263(2) 0.085(2) Uani 1.000000 .
H14 H 1.7228(10) 1.2171(9) -0.0024(2) 0.103(2) Uiso 1.000000 R
C30 C -0.5736(9) 0.4826(9) 0.4326(2) 0.0831(19) Uani 1.000000 .
H30a H -0.5967(9) 0.5986(9) 0.4382(2) 0.100(2) Uiso 1.000000 R
H30b H -0.4952(9) 0.4569(9) 0.4567(2) 0.100(2) Uiso 1.000000 R
C32 C -0.9049(10) 0.3128(10) 0.4615(2) 0.097(2) Uani 1.000000 .
H32a H -0.8339(10) 0.2835(10) 0.4863(2) 0.117(3) Uiso 1.000000 R
H32b H -0.9297(10) 0.4280(10) 0.4672(2) 0.117(3) Uiso 1.000000 R
C33 C -1.1051(13) 0.1662(13) 0.4530(3) 0.136(4) Uani 1.000000 .
H33a H -1.1691(13) 0.1915(13) 0.4268(3) 0.163(4) Uiso 1.000000 R
H33b H -1.0782(13) 0.0508(13) 0.4490(3) 0.163(4) Uiso 1.000000 R
C34 C -1.2477(14) 0.1431(14) 0.4836(4) 0.167(4) Uani 1.000000 .
H34a H -1.369(5) 0.048(9) 0.4742(13) 0.250(7) Uiso 1.000000 GR
H34b H -1.191(5) 0.110(12) 0.5094(9) 0.250(7) Uiso 1.000000 GR
H34c H -1.279(11) 0.255(4) 0.488(2) 0.250(7) Uiso 1.000000 GR
C1 C 1.8636(7) 1.5435(7) 0.22965(18) 0.0610(14) Uani 1.000000 .
H1a H 1.8955(7) 1.6754(7) 0.23031(18) 0.0732(17) Uiso 1.000000 R
H1b H 1.9669(7) 1.5115(7) 0.24718(18) 0.0732(17) Uiso 1.000000 R
H6a H 1.663(6) 1.396(5) 0.2705(14) 0.033(12) Uiso 1.000000 .
H6b H 1.602(7) 1.552(7) 0.2520(16) 0.057(15) Uiso 1.000000 .
H4a H 1.885(7) 1.569(6) 0.1654(15) 0.049(13) Uiso 1.000000 .
H4b H 1.955(8) 1.407(8) 0.1820(18) 0.080(19) Uiso 1.000000 .

loop_
_atom_site_aniso_label
_atom_site_aniso_U_11
_atom_site_aniso_U_22
_atom_site_aniso_U_33
_atom_site_aniso_U_12
_atom_site_aniso_U_13
_atom_site_aniso_U_23
Pt1 0.03479(11) 0.04396(10) 0.04214(12) 0.00323(7) 0.00089(7) -0.00481(7)
S15 0.0686(10) 0.1262(15) 0.0544(10) 0.0056(10) 0.0062(8) -0.0136(10)
N9 0.0335(19) 0.048(2) 0.036(2) 0.0103(16) -0.0010(15) 0.0042(16)
O39 0.0358(17) 0.0506(18) 0.059(2) 0.0025(14) 0.0045(15) -0.0077(16)
O35 0.0462(19) 0.059(2) 0.044(2) 0.0033(16) 0.0003(15) -0.0090(16)
C17 0.045(3) 0.044(2) 0.042(3) 0.013(2) 0.002(2) -0.002(2)
O22 0.054(2) 0.083(3) 0.050(2) 0.0087(19) 0.0160(17) -0.0092(19)
C8 0.040(2) 0.040(2) 0.041(3) 0.0109(19) -0.0045(19) -0.0011(19)
C16 0.040(2) 0.043(2) 0.042(3) 0.014(2) -0.005(2) -0.0011(19)
C12 0.048(3) 0.073(3) 0.052(3) 0.022(3) 0.009(2) 0.000(3)
C7 0.039(2) 0.034(2) 0.049(3) 0.0070(19) -0.008(2) -0.0022(19)
C37 0.045(3) 0.063(3) 0.058(4) -0.000(2) -0.009(2) -0.011(3)
C38 0.033(2) 0.041(2) 0.073(4) 0.005(2) -0.006(2) -0.001(2)
C20 0.053(3) 0.066(3) 0.045(3) 0.012(3) -0.000(2) -0.012(2)
C2 0.042(3) 0.039(2) 0.044(3) 0.009(2) 0.002(2) -0.0001(19)
C36 0.054(3) 0.052(3) 0.046(3) 0.010(2) -0.005(2) -0.006(2)
C40 0.039(3) 0.065(3) 0.098(5) 0.006(3) 0.002(3) -0.001(3)
C6 0.047(3) 0.051(3) 0.055(4) 0.009(2) -0.009(2) -0.010(3)
C18 0.039(3) 0.047(2) 0.050(3) 0.009(2) 0.005(2) -0.002(2)
C11 0.045(3) 0.049(3) 0.053(3) 0.007(2) 0.005(2) -0.000(2)
C3 0.037(2) 0.036(2) 0.049(3) 0.0096(18) -0.001(2) 0.0012(19)
C21 0.048(3) 0.055(3) 0.049(3) 0.009(2) 0.001(2) -0.005(2)
C4 0.035(3) 0.044(3) 0.066(4) 0.003(2) -0.002(2) 0.002(2)
C26 0.062(4) 0.076(4) 0.065(4) 0.009(3) 0.022(3) -0.001(3)
C27 0.066(4) 0.065(3) 0.076(5) 0.013(3) 0.019(3) -0.000(3)
C24 0.062(3) 0.069(3) 0.057(4) 0.018(3) 0.012(3) 0.001(3)
C25 0.063(3) 0.064(3) 0.063(4) 0.017(3) 0.015(3) -0.001(3)
C23 0.059(3) 0.060(3) 0.057(4) 0.015(3) 0.018(3) -0.000(3)
C19 0.053(3) 0.057(3) 0.044(3) 0.017(2) 0.007(2) 0.002(2)
C28 0.068(4) 0.075(4) 0.070(4) 0.010(3) 0.014(3) -0.008(3)
C31 0.081(5) 0.111(6) 0.074(5) -0.011(4) 0.014(4) -0.021(4)
C10 0.041(3) 0.048(3) 0.043(3) 0.005(2) 0.001(2) -0.004(2)
C13 0.064(4) 0.084(4) 0.085(5) 0.013(3) 0.023(3) -0.006(4)
C29 0.072(4) 0.079(4) 0.080(5) 0.001(3) 0.022(3) -0.009(3)
C41 0.082(4) 0.081(4) 0.056(4) 0.005(3) -0.004(3) -0.017(3)
C14 0.088(5) 0.103(5) 0.060(4) 0.013(4) 0.029(4) -0.008(4)
C30 0.076(4) 0.088(5) 0.078(5) 0.011(4) 0.018(4) -0.005(4)
C32 0.085(5) 0.102(5) 0.091(6) -0.001(4) 0.034(4) -0.005(4)
C33 0.102(6) 0.131(8) 0.154(10) -0.006(6) 0.050(6) -0.004(6)
C34 0.116(8) 0.157(9) 0.224(14) 0.022(7) 0.067(8) 0.017(9)
C1 0.045(3) 0.060(3) 0.061(4) -0.006(2) -0.005(2) -0.001(3)

loop_
_atom_type_symbol
_atom_type_scat_dispersion_real
_atom_type_scat_dispersion_imag
_atom_type_scat_Cromer_Mann_a1
_atom_type_scat_Cromer_Mann_a2
_atom_type_scat_Cromer_Mann_a3
_atom_type_scat_Cromer_Mann_a4
_atom_type_scat_Cromer_Mann_b1
_atom_type_scat_Cromer_Mann_b2
_atom_type_scat_Cromer_Mann_b3
_atom_type_scat_Cromer_Mann_b4
_atom_type_scat_Cromer_Mann_c
_atom_type_scat_source
_atom_type_scat_dispersion_source
C 0.00347 0.00161 2.31000 1.02000 1.58860 0.86500 20.84390 10.20750 0.56870 51.65120 0.215599998832 'International Tables Volume C Table 6.1.1.4 (pp. 500-502)' 'Henke, Gullikson and Davis, At. Data and Nucl. Data Tables, 1993, 54, 2'
Pt -1.63788 8.57892 27.00590 17.76390 15.71310 5.78370 1.51293 8.81174 0.42459 38.61030 11.6883001328 'International Tables Volume C Table 6.1.1.4 (pp. 500-502)' 'Henke, Gullikson and Davis, At. Data and Nucl. Data Tables, 1993, 54, 2'
H 0.00000 0.00000 0.49300 0.32291 0.14019 0.04081 10.51090 26.12570 3.14236 57.79970 0.0030380000826 'International Tables Volume C Table 6.1.1.4 (pp. 500-502)' 'Henke, Gullikson and Davis, At. Data and Nucl. Data Tables, 1993, 54, 2'
O 0.01158 0.00611 3.04850 2.28680 1.54630 0.86700 13.27710 5.70110 0.32390 32.90890 0.250800013542 'International Tables Volume C Table 6.1.1.4 (pp. 500-502)' 'Henke, Gullikson and Davis, At. Data and Nucl. Data Tables, 1993, 54, 2'
N 0.00653 0.00323 12.21260 3.13220 2.01250 1.16630 0.00570 9.89330 28.99750 0.58260 -11.5290002823 'International Tables Volume C Table 6.1.1.4 (pp. 500-502)' 'Henke, Gullikson and Davis, At. Data and Nucl. Data Tables, 1993, 54, 2'
S 0.12424 0.12443 6.90530 5.20340 1.43790 1.58630 1.46790 22.21510 0.25360 56.17200 0.866900026798 'International Tables Volume C Table 6.1.1.4 (pp. 500-502)' 'Henke, Gullikson and Davis, At. Data and Nucl. Data Tables, 1993, 54, 2'

loop_
_geom_angle_atom_site_label_1
_geom_angle_atom_site_label_2
_geom_angle_atom_site_label_3
_geom_angle
O39 Pt1 N9 174.71(14)
O35 Pt1 N9 93.87(14)
O35 Pt1 O39 91.39(13)
C17 Pt1 N9 81.35(17)
C17 Pt1 O39 93.39(16)
C17 Pt1 O35 175.18(14)
C14 S15 C11 92.9(3)
C8 N9 Pt1 117.0(3)
C10 N9 Pt1 122.4(3)
C10 N9 C8 120.5(4)
C38 O39 Pt1 124.7(3)
C36 O35 Pt1 123.6(3)
C16 C17 Pt1 115.0(3)
C18 C17 Pt1 125.5(4)
C18 C17 C16 119.5(4)
C19 O22 C23 116.7(4)
C16 C8 N9 112.2(4)
C7 C8 N9 118.2(4)
C7 C8 C16 129.6(4)
C8 C16 C17 114.3(4)
C21 C16 C17 119.1(4)
C21 C16 C8 126.5(4)
C13 C12 C11 110.6(5)
C6 C7 C8 128.7(5)
C3 C7 C8 120.4(4)
C3 C7 C6 110.8(4)
C36 C37 C38 128.7(5)
C37 C38 O39 126.5(4)
C40 C38 O39 112.3(5)
C40 C38 C37 121.2(5)
C19 C20 C21 120.1(5)
C3 C2 C11 124.3(4)
C10 C2 C11 119.4(4)
C10 C2 C3 116.3(4)
C37 C36 O35 124.9(5)
C41 C36 O35 114.6(5)
C41 C36 C37 120.5(5)
C1 C6 C7 105.1(5)
C19 C18 C17 120.6(4)
C12 C11 S15 109.8(4)
C2 C11 S15 119.2(3)
C2 C11 C12 130.9(5)
C2 C3 C7 120.4(4)
C4 C3 C7 110.2(4)
C4 C3 C2 129.4(5)
C20 C21 C16 120.4(5)
C1 C4 C3 106.2(4)
C25 C26 C27 114.8(5)
C28 C27 C26 113.5(5)
C23 C24 C25 111.6(5)
C24 C25 C26 112.8(5)
C24 C23 O22 108.0(4)
C20 C19 O22 115.1(5)
C18 C19 O22 124.6(5)
C18 C19 C20 120.3(5)
C29 C28 C27 114.7(5)
C32 C31 C30 117.6(6)
C2 C10 N9 124.2(4)
C14 C13 C12 115.4(6)
C30 C29 C28 114.1(5)
C13 C14 S15 111.3(5)
C29 C30 C31 114.0(6)
C33 C32 C31 114.1(7)
C34 C33 C32 117.8(9)
C4 C1 C6 107.7(4)

loop_
_geom_bond_atom_site_label_1
_geom_bond_atom_site_label_2
_geom_bond_distance
Pt1 N9 1.979(3)
Pt1 O39 2.013(3)
Pt1 O35 2.089(3)
Pt1 C17 1.958(5)
S15 C11 1.721(5)
S15 C14 1.698(6)
N9 C8 1.378(6)
N9 C10 1.338(6)
O39 C38 1.281(6)
O35 C36 1.278(5)
C17 C16 1.414(6)
C17 C18 1.394(6)
O22 C23 1.436(6)
O22 C19 1.372(6)
C8 C16 1.462(6)
C8 C7 1.398(6)
C16 C21 1.395(7)
C12 C11 1.409(7)
C12 C13 1.412(8)
C7 C6 1.501(6)
C7 C3 1.405(7)
C37 C38 1.368(7)
C37 C36 1.395(7)
C38 C40 1.500(7)
C20 C21 1.378(7)
C20 C19 1.399(7)
C2 C11 1.469(7)
C2 C3 1.392(6)
C2 C10 1.388(6)
C36 C41 1.487(8)
C6 C1 1.534(7)
C18 C19 1.366(7)
C3 C4 1.500(6)
C4 C1 1.508(8)
C26 C27 1.508(7)
C26 C25 1.515(7)
C27 C28 1.530(8)
C24 C25 1.517(7)
C24 C23 1.510(7)
C28 C29 1.485(8)
C31 C30 1.507(8)
C31 C32 1.472(9)
C13 C14 1.328(9)
C29 C30 1.524(8)
C32 C33 1.510(10)
C33 C34 1.438(11)
